data_1553802
loop_
_publ_author_name
'Tugny, Coralie'
'Khaled, Omar'
'Derat, Etienne'
'Goddard, Jean-Philippe'
'Mouri\`es-Mansuy, Virginie'
'Fensterbank, Louis'

_publ_section_title
;
 Gold(i)-catalyzed access to neomerane skeletons
;
_journal_issue 10
_journal_name_full 'Organic Chemistry Frontiers'
_journal_page_first 1906
_journal_paper_doi 10.1039/C7QO00360A
_journal_volume 4
_journal_year 2017
_chemical_formula_moiety 'C22 H26 N4 O6'
_chemical_formula_sum 'C22 H26 N4 O6'
_chemical_formula_weight 442.47
_space_group_crystal_system monoclinic
_space_group_IT_number 14
_space_group_name_Hall '-P 2ybc'
_space_group_name_H-M_alt 'P 1 21/c 1'
_atom_sites_solution_hydrogens geom
_atom_sites_solution_primary direct
_atom_sites_solution_secondary difmap
_audit_creation_method SHELXL-2014/7
_audit_update_record
;
2017-03-29 deposited with the CCDC.
2017-06-12 downloaded from the CCDC.
;
_cell_angle_alpha 90
_cell_angle_beta 107.983(3)
_cell_angle_gamma 90
_cell_formula_units_Z 8
_cell_length_a 19.2372(12)
_cell_length_b 19.7853(13)
_cell_length_c 12.5770(7)
_cell_measurement_reflns_used 7312
_cell_measurement_temperature 200(1)
_cell_measurement_theta_max 50.13
_cell_measurement_theta_min 4.32
_cell_volume 4553.1(5)
_computing_cell_refinement 'Bruker SAINT'
_computing_data_collection 'Bruker APEX2'
_computing_data_reduction 'Bruker SAINT'
_computing_molecular_graphics 'SXGRAPH (Farrugia, 2012)'
_computing_publication_material 'WinGX publication routines (Farrugia, 2012)'
_computing_structure_refinement 'SHELXL-2014/7 (Sheldrick, 2014)'
_computing_structure_solution 'SIR92 (Giacovazzo et al, 1993)'
_diffrn_ambient_temperature 200(1)
_diffrn_detector_area_resol_mean 8.3333
_diffrn_measured_fraction_theta_full 0.981
_diffrn_measured_fraction_theta_max 0.981
_diffrn_measurement_device_type 'Bruker APEX-II CCD'
_diffrn_measurement_method '\f and \w scans'
_diffrn_radiation_source micro-source
_diffrn_radiation_type CuK\a
_diffrn_radiation_wavelength 1.54178
_diffrn_reflns_av_R_equivalents 0.0602
_diffrn_reflns_av_unetI/netI 0.0546
_diffrn_reflns_Laue_measured_fraction_full 0.981
_diffrn_reflns_Laue_measured_fraction_max 0.981
_diffrn_reflns_limit_h_max 19
_diffrn_reflns_limit_h_min -19
_diffrn_reflns_limit_k_max 19
_diffrn_reflns_limit_k_min -19
_diffrn_reflns_limit_l_max 12
_diffrn_reflns_limit_l_min -8
_diffrn_reflns_number 20905
_diffrn_reflns_point_group_measured_fraction_full 0.981
_diffrn_reflns_point_group_measured_fraction_max 0.981
_diffrn_reflns_theta_full 50.785
_diffrn_reflns_theta_max 50.785
_diffrn_reflns_theta_min 4.319
_exptl_absorpt_coefficient_mu 0.793
_exptl_absorpt_correction_T_max 0.863
_exptl_absorpt_correction_T_min 0.719
_exptl_absorpt_correction_type multi-scan
_exptl_absorpt_process_details
; 
R.H. Blessing, Acta Cryst. (1995), A51, 33-38
;
_exptl_crystal_colour orange
_exptl_crystal_density_diffrn 1.291
_exptl_crystal_density_method 'not measured'
_exptl_crystal_description plate
_exptl_crystal_F_000 1872
_exptl_crystal_size_max 0.3
_exptl_crystal_size_mid 0.15
_exptl_crystal_size_min 0.05
_refine_diff_density_max 0.295
_refine_diff_density_min -0.360
_refine_diff_density_rms 0.060
_refine_ls_extinction_method none
_refine_ls_goodness_of_fit_ref 1.066
_refine_ls_hydrogen_treatment constr
_refine_ls_matrix_type full
_refine_ls_number_parameters 581
_refine_ls_number_reflns 4753
_refine_ls_number_restraints 0
_refine_ls_restrained_S_all 1.066
_refine_ls_R_factor_all 0.0851
_refine_ls_R_factor_gt 0.0689
_refine_ls_shift/su_max 0.000
_refine_ls_shift/su_mean 0.000
_refine_ls_structure_factor_coef Fsqd
_refine_ls_weighting_details 'w=1/[\s^2^(Fo^2^)+(0.1319P)^2^+2.5237P] where P=(Fo^2^+2Fc^2^)/3'
_refine_ls_weighting_scheme calc
_refine_ls_wR_factor_gt 0.2013
_refine_ls_wR_factor_ref 0.2182
_reflns_number_gt 3599
_reflns_number_total 4753
_reflns_threshold_expression 'I > 2\s(I)'
_cod_data_source_file c7qo00360a2.cif
_cod_data_source_block compound_7
_cod_original_sg_symbol_H-M 'P 21/c'
_cod_database_code 1553802
_shelx_shelxl_version_number 2014/7
_shelx_space_group_comment
;
The symmetry employed for this shelxl refinement is uniquely defined
by the following loop, which should always be used as a source of
symmetry information in preference to the above space-group names.
They are only intended as comments.
;

loop_
_space_group_symop_operation_xyz
'x, y, z'
'-x, y+1/2, -z+1/2'
'-x, -y, -z'
'x, -y-1/2, z-1/2'

loop_
_atom_site_label
_atom_site_type_symbol
_atom_site_fract_x
_atom_site_fract_y
_atom_site_fract_z
_atom_site_U_iso_or_equiv
_atom_site_adp_type
_atom_site_occupancy
_atom_site_site_symmetry_order
_atom_site_calc_flag
_atom_site_refinement_flags_posn
_atom_site_refinement_flags_adp
O1 O 0.30726(18) 0.36823(18) 0.8749(3) 0.0761(10) Uani 1 1 d . .
O2 O 0.4005(2) 0.3083(3) 0.8503(3) 0.1000(13) Uani 1 1 d . .
O3 O -0.1546(3) 0.6241(3) 0.5675(5) 0.157(2) Uani 1 1 d . .
O4 O -0.1912(2) 0.5671(2) 0.4139(4) 0.1104(14) Uani 1 1 d . .
O5 O -0.08956(18) 0.35441(18) 0.3865(3) 0.0792(10) Uani 1 1 d . .
O6 O 0.0015(2) 0.3136(2) 0.5155(3) 0.0935(12) Uani 1 1 d . .
O7 O -0.27637(17) 0.37387(17) 0.2276(2) 0.0695(9) Uani 1 1 d . .
O8 O -0.2687(2) 0.3363(2) 0.0620(3) 0.0911(11) Uani 1 1 d . .
O9 O -0.0530(2) 0.4544(2) 1.0392(3) 0.0884(11) Uani 1 1 d . .
O10 O 0.0353(2) 0.3846(2) 1.0583(3) 0.0861(11) Uani 1 1 d . .
O11 O 0.02140(18) 0.21792(17) 0.7775(3) 0.0735(9) Uani 1 1 d . .
O12 O -0.07786(18) 0.20258(17) 0.6423(3) 0.0775(10) Uani 1 1 d . .
N1 N 0.1086(2) 0.3889(2) 0.8064(3) 0.0605(10) Uani 1 1 d . .
N2 N 0.06185(19) 0.38096(19) 0.6967(3) 0.0579(9) Uani 1 1 d . .
H2N H 0.0669 0.3459 0.6566 0.069 Uiso 1 1 calc R U
N3 N -0.1512(3) 0.5750(3) 0.5104(5) 0.0946(14) Uani 1 1 d . .
N4 N -0.0436(2) 0.3594(2) 0.4788(3) 0.0672(11) Uani 1 1 d . .
N5 N -0.23700(19) 0.33271(19) 0.5226(3) 0.0613(10) Uani 1 1 d . .
N6 N -0.17274(19) 0.30128(19) 0.5833(3) 0.0597(10) Uani 1 1 d . .
H6N H -0.1558 0.2665 0.5554 0.072 Uiso 1 1 calc R U
N7 N -0.0240(3) 0.4082(3) 1.0060(3) 0.0726(11) Uani 1 1 d . .
N8 N -0.0405(2) 0.2349(2) 0.7240(3) 0.0619(10) Uani 1 1 d . .
C1 C 0.1597(2) 0.3447(2) 0.8348(3) 0.0579(11) Uani 1 1 d . .
C2 C 0.1776(2) 0.2906(2) 0.7639(4) 0.0662(12) Uani 1 1 d . .
H2A H 0.1854 0.3102 0.6961 0.079 Uiso 1 1 calc R U
H2B H 0.1377 0.2569 0.7410 0.079 Uiso 1 1 calc R U
C3 C 0.2483(3) 0.2581(3) 0.8398(4) 0.0714(13) Uani 1 1 d . .
H3A H 0.2375 0.2162 0.8747 0.086 Uiso 1 1 calc R U
H3B H 0.2823 0.2474 0.7970 0.086 Uiso 1 1 calc R U
C4 C 0.2804(2) 0.3127(2) 0.9284(4) 0.0668(13) Uani 1 1 d . .
C5 C 0.2124(2) 0.3440(2) 0.9521(3) 0.0625(12) Uani 1 1 d . .
C6 C 0.1833(3) 0.2951(3) 1.0233(4) 0.0834(15) Uani 1 1 d . .
H6A H 0.1440 0.3170 1.0450 0.125 Uiso 1 1 calc R U
H6B H 0.2230 0.2827 1.0906 0.125 Uiso 1 1 calc R U
H6C H 0.1643 0.2543 0.9798 0.125 Uiso 1 1 calc R U
C7 C 0.2242(3) 0.4146(3) 1.0041(4) 0.0797(15) Uani 1 1 d . .
H7A H 0.1759 0.4335 1.0009 0.096 Uiso 1 1 calc R U
H7B H 0.2448 0.4439 0.9574 0.096 Uiso 1 1 calc R U
C8 C 0.2746(4) 0.4190(3) 1.1261(5) 0.108(2) Uani 1 1 d . .
H8A H 0.2481 0.4014 1.1765 0.130 Uiso 1 1 calc R U
H8B H 0.3179 0.3899 1.1348 0.130 Uiso 1 1 calc R U
C9 C 0.2986(4) 0.4875(4) 1.1590(6) 0.129(3) Uani 1 1 d . .
H9 H 0.2648 0.5154 1.1798 0.155 Uiso 1 1 calc R U
C10 C 0.3616(5) 0.5160(4) 1.1637(7) 0.131(3) Uani 1 1 d . .
C11 C 0.3755(6) 0.5879(5) 1.1956(8) 0.190(5) Uani 1 1 d . .
H11A H 0.4246 0.6004 1.1947 0.285 Uiso 1 1 calc R U
H11B H 0.3392 0.6162 1.1424 0.285 Uiso 1 1 calc R U
H11C H 0.3719 0.5947 1.2709 0.285 Uiso 1 1 calc R U
C12 C 0.4228(8) 0.4812(8) 1.1328(17) 0.313(11) Uani 1 1 d . .
H12A H 0.4638 0.5126 1.1432 0.469 Uiso 1 1 calc R U
H12B H 0.4392 0.4416 1.1808 0.469 Uiso 1 1 calc R U
H12C H 0.4051 0.4669 1.0544 0.469 Uiso 1 1 calc R U
C13 C 0.3367(3) 0.2879(3) 1.0267(4) 0.0795(15) Uani 1 1 d . .
C14 C 0.3782(3) 0.2675(3) 1.1100(5) 0.0995(19) Uani 1 1 d . .
H14 H 0.4118 0.2510 1.1773 0.119 Uiso 1 1 calc R U
C15 C 0.3652(3) 0.3593(4) 0.8378(4) 0.0893(17) Uani 1 1 d . .
C16 C 0.3768(4) 0.4236(5) 0.7817(6) 0.143(3) Uani 1 1 d . .
H16A H 0.4163 0.4170 0.7487 0.214 Uiso 1 1 calc R U
H16B H 0.3900 0.4601 0.8370 0.214 Uiso 1 1 calc R U
H16C H 0.3317 0.4355 0.7228 0.214 Uiso 1 1 calc R U
C17 C 0.0093(2) 0.4269(2) 0.6530(3) 0.0518(11) Uani 1 1 d . .
C18 C 0.0041(2) 0.4857(2) 0.7115(4) 0.0571(11) Uani 1 1 d . .
H18 H 0.0378 0.4929 0.7837 0.069 Uiso 1 1 calc R U
C19 C -0.0484(3) 0.5330(2) 0.6668(4) 0.0658(13) Uani 1 1 d . .
H19 H -0.0516 0.5724 0.7082 0.079 Uiso 1 1 calc R U
C20 C -0.0972(2) 0.5234(2) 0.5604(4) 0.0645(12) Uani 1 1 d . .
C21 C -0.0948(2) 0.4668(2) 0.5008(4) 0.0593(12) Uani 1 1 d . .
H21 H -0.1289 0.4607 0.4286 0.071 Uiso 1 1 calc R U
C22 C -0.0427(2) 0.4184(2) 0.5454(3) 0.0531(11) Uani 1 1 d . .
C23 C -0.2664(2) 0.3076(2) 0.4247(4) 0.0596(12) Uani 1 1 d . .
C24 C -0.2383(2) 0.2526(2) 0.3670(3) 0.0598(12) Uani 1 1 d . .
H24A H -0.2393 0.2084 0.4035 0.072 Uiso 1 1 calc R U
H24B H -0.1876 0.2622 0.3681 0.072 Uiso 1 1 calc R U
C25 C -0.2905(2) 0.2525(3) 0.2466(3) 0.0671(13) Uani 1 1 d . .
H25A H -0.2631 0.2471 0.1921 0.081 Uiso 1 1 calc R U
H25B H -0.3266 0.2155 0.2355 0.081 Uiso 1 1 calc R U
C26 C -0.3279(2) 0.3213(3) 0.2339(3) 0.0707(14) Uani 1 1 d . .
C27 C -0.3392(2) 0.3348(3) 0.3498(4) 0.0688(13) Uani 1 1 d . .
C28 C -0.4004(3) 0.2882(3) 0.3633(4) 0.0949(18) Uani 1 1 d . .
H28A H -0.4028 0.2918 0.4398 0.142 Uiso 1 1 calc R U
H28B H -0.3898 0.2413 0.3483 0.142 Uiso 1 1 calc R U
H28C H -0.4473 0.3019 0.3104 0.142 Uiso 1 1 calc R U
C29 C -0.3546(3) 0.4086(3) 0.3672(4) 0.0899(17) Uani 1 1 d . .
H29A H -0.3105 0.4353 0.3703 0.108 Uiso 1 1 calc R U
H29B H -0.3945 0.4243 0.3013 0.108 Uiso 1 1 calc R U
C30 C -0.3758(5) 0.4240(4) 0.4713(6) 0.131(3) Uani 1 1 d . .
H30A H -0.3314 0.4222 0.5371 0.158 Uiso 1 1 calc R U
H30B H -0.4096 0.3884 0.4807 0.158 Uiso 1 1 calc R U
C31 C -0.4120(7) 0.4925(6) 0.4686(9) 0.162(3) Uani 1 1 d . .
H31 H -0.4628 0.4944 0.4294 0.195 Uiso 1 1 calc R U
C32 C -0.3828(8) 0.5477(10) 0.5123(9) 0.223(8) Uani 1 1 d . .
C33 C -0.4275(12) 0.6155(6) 0.5150(17) 0.339(14) Uani 1 1 d . .
H33A H -0.3936 0.6512 0.5528 0.509 Uiso 1 1 calc R U
H33B H -0.4536 0.6296 0.4384 0.509 Uiso 1 1 calc R U
H33C H -0.4627 0.6071 0.5556 0.509 Uiso 1 1 calc R U
C34 C -0.3006(8) 0.5483(11) 0.5702(13) 0.316(11) Uani 1 1 d . .
H34A H -0.2853 0.5935 0.5999 0.474 Uiso 1 1 calc R U
H34B H -0.2884 0.5155 0.6317 0.474 Uiso 1 1 calc R U
H34C H -0.2752 0.5361 0.5164 0.474 Uiso 1 1 calc R U
C35 C -0.3944(3) 0.3251(3) 0.1403(4) 0.0853(17) Uani 1 1 d . .
C36 C -0.4510(4) 0.3235(4) 0.0680(5) 0.112(2) Uani 1 1 d . .
H36 H -0.4964 0.3222 0.0099 0.135 Uiso 1 1 calc R U
C37 C -0.2493(3) 0.3753(3) 0.1391(4) 0.0731(14) Uani 1 1 d . .
C38 C -0.1938(3) 0.4284(3) 0.1533(5) 0.0907(16) Uani 1 1 d . .
H38A H -0.1462 0.4110 0.1989 0.136 Uiso 1 1 calc R U
H38B H -0.2072 0.4675 0.1906 0.136 Uiso 1 1 calc R U
H38C H -0.1909 0.4421 0.0799 0.136 Uiso 1 1 calc R U
C39 C -0.1362(2) 0.3251(2) 0.6869(3) 0.0525(11) Uani 1 1 d . .
C40 C -0.1606(2) 0.3841(2) 0.7273(4) 0.0619(12) Uani 1 1 d . .
H40 H -0.2034 0.4061 0.6819 0.074 Uiso 1 1 calc R U
C41 C -0.1245(2) 0.4105(3) 0.8296(4) 0.0649(12) Uani 1 1 d . .
H41 H -0.1423 0.4502 0.8550 0.078 Uiso 1 1 calc R U
C42 C -0.0616(2) 0.3789(2) 0.8966(3) 0.0571(12) Uani 1 1 d . .
C43 C -0.0347(2) 0.3222(2) 0.8616(3) 0.0572(12) Uani 1 1 d . .
H43 H 0.0086 0.3013 0.9079 0.069 Uiso 1 1 calc R U
C44 C -0.0716(2) 0.2954(2) 0.7574(3) 0.0522(11) Uani 1 1 d . .

loop_
_atom_site_aniso_label
_atom_site_aniso_U_11
_atom_site_aniso_U_22
_atom_site_aniso_U_33
_atom_site_aniso_U_23
_atom_site_aniso_U_13
_atom_site_aniso_U_12
O1 0.063(2) 0.096(2) 0.0594(19) 0.0111(17) 0.0056(17) -0.0061(17)
O2 0.064(2) 0.162(4) 0.067(2) 0.000(2) 0.0099(19) 0.002(3)
O3 0.124(4) 0.104(4) 0.192(6) -0.038(4) -0.025(4) 0.041(3)
O4 0.096(3) 0.125(3) 0.097(3) 0.034(3) 0.009(3) 0.027(2)
O5 0.076(2) 0.107(3) 0.0417(19) -0.0143(17) -0.0013(18) -0.0030(19)
O6 0.105(3) 0.099(3) 0.055(2) -0.0266(19) -0.0070(19) 0.024(2)
O7 0.069(2) 0.095(2) 0.0428(17) 0.0034(15) 0.0147(15) 0.0069(18)
O8 0.094(3) 0.135(3) 0.048(2) -0.005(2) 0.0269(18) 0.003(2)
O9 0.107(3) 0.102(3) 0.060(2) -0.032(2) 0.031(2) -0.011(2)
O10 0.078(3) 0.127(3) 0.0461(19) -0.0161(19) 0.0095(19) -0.014(2)
O11 0.057(2) 0.090(2) 0.065(2) -0.0039(17) 0.0062(18) 0.0090(17)
O12 0.076(2) 0.089(2) 0.057(2) -0.0187(18) 0.0056(18) 0.0091(18)
N1 0.060(2) 0.083(3) 0.034(2) -0.0064(18) 0.0079(18) -0.005(2)
N2 0.059(2) 0.076(2) 0.034(2) -0.0096(17) 0.0067(17) -0.001(2)
N3 0.082(3) 0.089(4) 0.101(4) 0.008(3) 0.012(3) 0.010(3)
N4 0.064(3) 0.091(3) 0.039(2) -0.008(2) 0.004(2) -0.001(2)
N5 0.053(2) 0.087(3) 0.042(2) -0.0009(19) 0.0114(18) 0.0037(19)
N6 0.056(2) 0.085(3) 0.036(2) -0.0063(18) 0.0115(18) 0.0015(19)
N7 0.072(3) 0.100(3) 0.045(3) -0.007(2) 0.018(2) -0.017(3)
N8 0.061(3) 0.083(3) 0.041(2) -0.003(2) 0.014(2) -0.001(2)
C1 0.057(3) 0.073(3) 0.042(2) -0.001(2) 0.011(2) -0.004(2)
C2 0.059(3) 0.079(3) 0.052(3) -0.008(2) 0.004(2) -0.004(2)
C3 0.070(3) 0.081(3) 0.054(3) 0.004(2) 0.006(2) -0.001(3)
C4 0.063(3) 0.077(3) 0.051(3) 0.013(2) 0.004(2) -0.006(2)
C5 0.062(3) 0.075(3) 0.045(3) 0.002(2) 0.007(2) -0.006(2)
C6 0.077(3) 0.116(4) 0.050(3) 0.006(3) 0.009(3) -0.011(3)
C7 0.081(3) 0.093(4) 0.049(3) -0.009(3) -0.003(2) 0.001(3)
C8 0.121(5) 0.114(5) 0.064(4) -0.021(3) -0.007(3) -0.004(4)
C9 0.100(5) 0.136(6) 0.117(5) -0.048(5) -0.016(4) 0.021(5)
C10 0.134(7) 0.121(6) 0.118(6) -0.037(5) 0.012(5) 0.005(5)
C11 0.241(12) 0.132(7) 0.147(8) -0.038(6) -0.013(8) -0.020(7)
C12 0.228(14) 0.277(17) 0.49(3) -0.206(19) 0.186(17) -0.072(12)
C13 0.069(3) 0.104(4) 0.051(3) 0.013(3) -0.002(3) -0.004(3)
C14 0.087(4) 0.129(5) 0.069(4) 0.017(4) 0.005(3) 0.012(4)
C15 0.058(4) 0.143(6) 0.061(3) 0.008(4) 0.009(3) -0.009(4)
C16 0.102(5) 0.202(8) 0.125(6) 0.059(6) 0.037(4) -0.024(5)
C17 0.044(2) 0.074(3) 0.038(2) 0.005(2) 0.014(2) -0.001(2)
C18 0.055(3) 0.071(3) 0.045(2) -0.007(2) 0.015(2) -0.006(2)
C19 0.066(3) 0.070(3) 0.065(3) -0.007(2) 0.026(3) -0.007(3)
C20 0.057(3) 0.071(3) 0.064(3) 0.010(3) 0.017(3) 0.006(2)
C21 0.055(3) 0.077(3) 0.043(2) 0.007(2) 0.013(2) -0.006(2)
C22 0.051(3) 0.071(3) 0.035(2) -0.008(2) 0.010(2) -0.005(2)
C23 0.055(3) 0.085(3) 0.040(3) 0.000(2) 0.016(2) 0.001(2)
C24 0.058(3) 0.079(3) 0.041(2) 0.000(2) 0.013(2) 0.004(2)
C25 0.061(3) 0.092(4) 0.045(3) -0.002(2) 0.012(2) -0.001(3)
C26 0.055(3) 0.116(4) 0.038(3) -0.001(2) 0.010(2) 0.003(3)
C27 0.059(3) 0.098(4) 0.045(3) -0.002(2) 0.010(2) 0.009(3)
C28 0.058(3) 0.158(6) 0.070(3) 0.003(3) 0.022(3) -0.001(3)
C29 0.088(4) 0.129(5) 0.051(3) 0.002(3) 0.020(3) 0.032(3)
C30 0.144(6) 0.162(7) 0.098(5) -0.005(4) 0.051(4) 0.051(6)
C31 0.164(9) 0.204(11) 0.135(8) 0.002(7) 0.070(7) 0.017(8)
C32 0.226(14) 0.34(2) 0.119(7) -0.038(10) 0.069(8) -0.159(14)
C33 0.59(4) 0.093(7) 0.47(3) -0.022(11) 0.36(3) 0.022(12)
C34 0.211(14) 0.49(3) 0.229(16) -0.064(18) 0.044(12) -0.120(18)
C35 0.058(3) 0.148(5) 0.043(3) -0.003(3) 0.005(3) 0.014(3)
C36 0.079(4) 0.184(7) 0.065(4) -0.006(4) 0.008(4) 0.019(4)
C37 0.071(3) 0.103(4) 0.042(3) 0.006(3) 0.013(3) 0.011(3)
C38 0.093(4) 0.105(4) 0.076(4) 0.015(3) 0.030(3) -0.007(3)
C39 0.055(3) 0.070(3) 0.037(2) -0.003(2) 0.020(2) -0.005(2)
C40 0.060(3) 0.078(3) 0.049(3) -0.001(2) 0.018(2) 0.003(2)
C41 0.063(3) 0.085(3) 0.051(3) -0.010(2) 0.024(3) -0.004(3)
C42 0.064(3) 0.075(3) 0.034(2) -0.009(2) 0.018(2) -0.013(2)
C43 0.058(3) 0.079(3) 0.036(2) 0.004(2) 0.015(2) -0.011(2)
C44 0.053(3) 0.070(3) 0.035(2) -0.002(2) 0.016(2) -0.005(2)

loop_
_atom_type_symbol
_atom_type_description
_atom_type_scat_dispersion_real
_atom_type_scat_dispersion_imag
_atom_type_scat_source
C C 0.0181 0.0091 'International Tables Vol C Tables 4.2.6.8 and 6.1.1.4'
H H 0.0000 0.0000 'International Tables Vol C Tables 4.2.6.8 and 6.1.1.4'
N N 0.0311 0.0180 'International Tables Vol C Tables 4.2.6.8 and 6.1.1.4'
O O 0.0492 0.0322 'International Tables Vol C Tables 4.2.6.8 and 6.1.1.4'

loop_
_geom_angle_atom_site_label_1
_geom_angle_atom_site_label_2
_geom_angle_atom_site_label_3
_geom_angle
C15 O1 C4 120.5(5)
C37 O7 C26 119.7(4)
C1 N1 N2 113.7(4)
C17 N2 N1 119.9(4)
O3 N3 O4 123.3(5)
O3 N3 C20 117.8(5)
O4 N3 C20 118.9(5)
O5 N4 O6 120.7(4)
O5 N4 C22 119.5(4)
O6 N4 C22 119.8(4)
C23 N5 N6 114.2(4)
C39 N6 N5 118.9(4)
O9 N7 O10 123.9(4)
O9 N7 C42 118.5(5)
O10 N7 C42 117.6(5)
O11 N8 O12 122.4(4)
O11 N8 C44 118.9(4)
O12 N8 C44 118.7(4)
N1 C1 C2 128.2(4)
N1 C1 C5 120.3(4)
C2 C1 C5 111.5(4)
C1 C2 C3 104.5(4)
C4 C3 C2 103.7(4)
C13 C4 O1 111.6(4)
C13 C4 C3 114.0(4)
O1 C4 C3 108.3(4)
C13 C4 C5 114.8(4)
O1 C4 C5 103.0(4)
C3 C4 C5 104.2(4)
C1 C5 C7 112.1(4)
C1 C5 C6 108.7(4)
C7 C5 C6 111.0(4)
C1 C5 C4 99.6(3)
C7 C5 C4 115.0(4)
C6 C5 C4 109.8(4)
C5 C7 C8 116.1(4)
C9 C8 C7 112.5(6)
C10 C9 C8 128.2(7)
C9 C10 C11 120.6(9)
C9 C10 C12 124.7(8)
C11 C10 C12 114.6(10)
C14 C13 C4 175.0(6)
O2 C15 O1 124.1(6)
O2 C15 C16 127.8(6)
O1 C15 C16 108.0(7)
N2 C17 C18 121.0(4)
N2 C17 C22 122.0(4)
C18 C17 C22 117.0(4)
C19 C18 C17 121.3(4)
C18 C19 C20 119.8(4)
C21 C20 C19 121.1(4)
C21 C20 N3 118.9(5)
C19 C20 N3 120.0(5)
C20 C21 C22 119.7(4)
C21 C22 C17 121.1(4)
C21 C22 N4 117.0(4)
C17 C22 N4 121.9(4)
N5 C23 C24 128.8(4)
N5 C23 C27 120.3(4)
C24 C23 C27 110.9(4)
C23 C24 C25 104.7(4)
C26 C25 C24 104.2(4)
C35 C26 O7 111.3(4)
C35 C26 C25 113.6(4)
O7 C26 C25 109.6(4)
C35 C26 C27 114.0(4)
O7 C26 C27 102.9(4)
C25 C26 C27 104.6(4)
C29 C27 C23 115.6(4)
C29 C27 C28 111.7(4)
C23 C27 C28 107.9(4)
C29 C27 C26 112.8(4)
C23 C27 C26 98.6(3)
C28 C27 C26 109.4(4)
C30 C29 C27 115.7(5)
C29 C30 C31 113.8(6)
C32 C31 C30 128.1(14)
C31 C32 C34 117.9(19)
C31 C32 C33 124.0(15)
C34 C32 C33 118.0(14)
C36 C35 C26 174.1(7)
O8 C37 O7 122.8(5)
O8 C37 C38 126.0(5)
O7 C37 C38 111.1(5)
N6 C39 C40 120.0(4)
N6 C39 C44 123.5(4)
C40 C39 C44 116.4(4)
C41 C40 C39 121.8(4)
C40 C41 C42 119.6(4)
C43 C42 C41 121.3(4)
C43 C42 N7 120.2(4)
C41 C42 N7 118.5(5)
C42 C43 C44 119.0(4)
C43 C44 C39 121.8(4)
C43 C44 N8 116.8(4)
C39 C44 N8 121.4(4)

loop_
_geom_bond_atom_site_label_1
_geom_bond_atom_site_label_2
_geom_bond_distance
O1 C15 1.346(7)
O1 C4 1.464(6)
O2 C15 1.199(7)
O3 N3 1.221(6)
O4 N3 1.231(6)
O5 N4 1.228(5)
O6 N4 1.241(5)
O7 C37 1.367(6)
O7 C26 1.456(6)
O8 C37 1.204(6)
O9 N7 1.209(5)
O10 N7 1.221(5)
O11 N8 1.220(4)
O12 N8 1.234(4)
N1 C1 1.282(6)
N1 N2 1.403(5)
N2 C17 1.343(5)
N3 C20 1.454(7)
N4 C22 1.434(6)
N5 C23 1.285(5)
N5 N6 1.384(5)
N6 C39 1.360(5)
N7 C42 1.463(6)
N8 C44 1.457(6)
C1 C2 1.500(6)
C1 C5 1.510(6)
C2 C3 1.541(6)
C3 C4 1.538(7)
C4 C13 1.452(7)
C4 C5 1.559(7)
C5 C7 1.529(7)
C5 C6 1.537(7)
C7 C8 1.544(7)
C8 C9 1.451(10)
C9 C10 1.320(11)
C10 C11 1.480(11)
C10 C12 1.515(14)
C13 C14 1.176(7)
C15 C16 1.505(10)
C17 C18 1.398(6)
C17 C22 1.423(6)
C18 C19 1.364(6)
C19 C20 1.390(6)
C20 C21 1.356(6)
C21 C22 1.374(6)
C23 C24 1.499(6)
C23 C27 1.525(6)
C24 C25 1.537(6)
C25 C26 1.526(7)
C26 C35 1.448(7)
C26 C27 1.562(6)
C27 C29 1.520(7)
C27 C28 1.544(7)
C29 C30 1.517(8)
C30 C31 1.520(12)
C31 C32 1.273(15)
C32 C34 1.523(19)
C32 C33 1.60(2)
C35 C36 1.184(7)
C37 C38 1.470(8)
C39 C40 1.411(6)
C39 C44 1.412(6)
C40 C41 1.363(6)
C41 C42 1.392(6)
C42 C43 1.364(6)
C43 C44 1.389(6)
